data_4321443
loop_
_publ_author_name
'Brian M. Rapko'
'Bruce K. McNamara'
'Robin D. Rogers'
'Grant A. Broker'
'Gregg J. Lumetta'
'Benjamin P. Hay'

_publ_section_title
;
 Coordination of Lanthanide Triflates and Perchlorates with
 N,N,N',N'-Tetramethylsuccinamide
;
_journal_name_full 'Inorganic Chemistry'
_journal_page_first 4858
_journal_page_last 4867
_journal_paper_doi 10.1021/ic000244k
_journal_volume 39
_journal_year 2000
_chemical_formula_structural '[Eu(TMSA)4][CF3SO3]3'
_chemical_formula_sum 'C35 H64 Eu F9 N8 O17 S3'
_chemical_formula_weight 1288.08
_space_group_IT_number 15
_symmetry_cell_setting monoclinic
_symmetry_space_group_name_Hall '-C 2yc'
_symmetry_space_group_name_H-M 'C 1 2/c 1'
_atom_sites_solution_hydrogens geom
_atom_sites_solution_primary direct
_atom_sites_solution_secondary difmap
_audit_creation_method SHELXL
_cell_angle_alpha 90.00
_cell_angle_beta 90.229(1)
_cell_angle_gamma 90.00
_cell_formula_units_Z 4
_cell_length_a 24.4934(2)
_cell_length_b 19.3702(1)
_cell_length_c 11.1542(1)
_cell_measurement_reflns_used 8192
_cell_measurement_temperature 173(2)
_cell_volume 5291.98(7)
_computing_cell_refinement 'Bruker SMART'
_computing_data_collection 'Bruker SMART'
_computing_data_reduction 'Bruker SHELXTL'
_computing_molecular_graphics 'Bruker SHELXTL'
_computing_publication_material 'Bruker SHELXTL'
_computing_structure_refinement 'SHELXL-93 (Sheldrick, 1993)'
_computing_structure_solution 'SHELXS-86 (Sheldrick, 1990)'
_diffrn_ambient_temperature 173(2)
_diffrn_measurement_method 'phi and omega scans'
_diffrn_radiation_monochromator graphite
_diffrn_radiation_source 'fine-focus sealed tube'
_diffrn_radiation_type MoK\a
_diffrn_radiation_wavelength 0.71073
_diffrn_reflns_av_R_equivalents 0.0607
_diffrn_reflns_av_sigmaI/netI 0.0525
_diffrn_reflns_limit_h_max 31
_diffrn_reflns_limit_h_min -32
_diffrn_reflns_limit_k_max 17
_diffrn_reflns_limit_k_min -25
_diffrn_reflns_limit_l_max 13
_diffrn_reflns_limit_l_min -14
_diffrn_reflns_number 16560
_diffrn_reflns_theta_max 27.99
_diffrn_reflns_theta_min 1.34
_exptl_absorpt_coefficient_mu 1.407
_exptl_absorpt_correction_type SADABS
_exptl_crystal_colour colorless
_exptl_crystal_density_diffrn 1.617
_exptl_crystal_description parallelepiped
_exptl_crystal_F_000 2632
_exptl_crystal_size_max 0.18
_exptl_crystal_size_mid 0.24
_exptl_crystal_size_min 0.66
_refine_diff_density_max 3.399
_refine_diff_density_min -2.088
_refine_diff_density_rms 0.154
_refine_ls_extinction_coef 0.00000(10)
_refine_ls_extinction_expression Fc^*^=kFc[1+0.001xFc^2^\l^3^/sin(2\q)]^-1/4^
_refine_ls_extinction_method SHELXL
_refine_ls_goodness_of_fit_all 1.053
_refine_ls_goodness_of_fit_obs 1.033
_refine_ls_matrix_type full
_refine_ls_number_parameters 375
_refine_ls_number_reflns 6075
_refine_ls_number_restraints 0
_refine_ls_restrained_S_all 1.074
_refine_ls_restrained_S_obs 1.033
_refine_ls_R_factor_all 0.0756
_refine_ls_R_factor_obs 0.0601
_refine_ls_shift/esd_max -1.047
_refine_ls_shift/esd_mean 0.010
_refine_ls_structure_factor_coef Fsqd
_refine_ls_weighting_scheme '0.1005, 31.1070'
_refine_ls_wR_factor_all 0.1762
_refine_ls_wR_factor_obs 0.1545
_reflns_number_observed 5098
_reflns_number_total 6082
_reflns_observed_criterion >2sigma(I)
_cod_data_source_file ic000244k_3.cif
_cod_data_source_block compound3
_cod_database_code 4321443

loop_
_symmetry_equiv_pos_as_xyz
'x, y, z'
'x, -y, z+1/2'
'x+1/2, y+1/2, z'
'x+1/2, -y+1/2, z+1/2'
'-x, -y, -z'
'-x, y, -z-1/2'
'-x+1/2, -y+1/2, -z'
'-x+1/2, y+1/2, -z-1/2'

loop_
_atom_site_aniso_label
_atom_site_aniso_U_11
_atom_site_aniso_U_22
_atom_site_aniso_U_33
_atom_site_aniso_U_23
_atom_site_aniso_U_13
_atom_site_aniso_U_12
Eu 0.0303(2) 0.0314(2) 0.0226(2) 0.000 0.00110(12) 0.000
S1 0.0439(8) 0.0477(9) 0.0396(8) 0.0031(6) -0.0046(6) 0.0066(6)
S2 0.082(4) 0.050(2) 0.052(4) 0.017(2) -0.023(3) -0.024(2)
F1 0.116(5) 0.085(4) 0.077(3) -0.041(3) -0.037(3) 0.037(3)
F2 0.133(5) 0.046(3) 0.105(4) 0.001(3) -0.052(4) 0.019(3)
F3 0.079(4) 0.077(4) 0.154(6) -0.021(4) 0.004(4) -0.030(3)
F4 0.090(9) 0.027(4) 0.088(7) 0.014(5) -0.033(6) 0.011(5)
F5 0.231(26) 0.293(47) 0.107(20) 0.037(20) 0.103(21) 0.144(30)
F6 0.134(19) 0.151(18) 0.328(37) 0.143(22) -0.140(21) -0.087(16)
O1 0.053(3) 0.049(3) 0.032(2) 0.006(2) 0.004(2) -0.011(2)
O2 0.030(2) 0.046(2) 0.034(2) 0.000(2) 0.0030(15) -0.003(2)
O3 0.028(2) 0.037(2) 0.031(2) 0.002(2) -0.0013(14) -0.0043(15)
O4 0.044(2) 0.041(2) 0.029(2) -0.002(2) -0.006(2) -0.008(2)
O5 0.095(5) 0.053(3) 0.093(4) 0.012(3) -0.047(4) 0.014(3)
O6 0.056(3) 0.108(5) 0.048(3) 0.006(3) 0.013(2) -0.001(3)
O7 0.055(3) 0.057(3) 0.053(3) -0.013(2) 0.009(2) -0.002(2)
O8 0.174(33) 0.070(16) 0.195(32) 0.071(17) -0.129(25) -0.066(19)
O9 0.247(32) 0.154(20) 0.060(12) -0.059(12) 0.081(16) -0.100(19)
O10 0.106(15) 0.054(10) 0.065(9) 0.020(8) -0.035(9) 0.000(8)
N1 0.060(3) 0.052(3) 0.036(3) 0.014(2) -0.005(2) -0.018(3)
N2 0.032(2) 0.039(3) 0.048(3) -0.006(2) 0.005(2) -0.004(2)
N3 0.035(2) 0.036(2) 0.029(2) 0.004(2) -0.005(2) -0.002(2)
N4 0.036(3) 0.043(3) 0.040(3) -0.004(2) -0.004(2) -0.009(2)
C1 0.048(3) 0.052(4) 0.027(3) 0.012(2) -0.009(2) -0.015(3)
C2 0.046(3) 0.066(5) 0.034(3) 0.008(3) -0.001(2) -0.017(3)
C3 0.041(3) 0.056(4) 0.034(3) -0.011(3) 0.005(2) -0.016(3)
C4 0.033(3) 0.035(3) 0.032(3) -0.009(2) 0.003(2) -0.007(2)
C5 0.101(7) 0.056(5) 0.064(5) 0.014(4) 0.004(5) -0.010(5)
C6 0.073(5) 0.070(5) 0.062(5) 0.029(4) -0.011(4) -0.032(4)
C7 0.039(3) 0.057(4) 0.055(4) -0.008(3) -0.009(3) 0.008(3)
C8 0.030(3) 0.053(4) 0.072(5) -0.005(3) 0.011(3) -0.012(3)
C9 0.028(2) 0.035(3) 0.024(2) 0.004(2) 0.000(2) -0.006(2)
C10 0.047(3) 0.040(3) 0.025(2) 0.001(2) -0.001(2) -0.002(2)
C11 0.050(3) 0.036(3) 0.035(3) -0.002(2) -0.008(2) -0.007(2)
C12 0.040(3) 0.036(3) 0.027(3) -0.012(2) 0.001(2) -0.001(2)
C13 0.044(3) 0.052(4) 0.047(3) 0.008(3) -0.014(3) -0.003(3)
C14 0.044(3) 0.037(3) 0.043(3) -0.003(2) -0.003(2) 0.001(2)
C15 0.048(4) 0.059(5) 0.066(5) -0.008(3) -0.015(3) -0.014(3)
C16 0.058(4) 0.057(4) 0.053(4) 0.005(3) -0.002(3) -0.023(3)
C17 0.061(5) 0.048(4) 0.069(5) -0.007(4) -0.015(4) 0.011(3)
C18 0.060(9) 0.051(8) 0.069(10) 0.015(7) 0.014(7) 0.010(7)

loop_
_atom_site_label
_atom_site_type_symbol
_atom_site_fract_x
_atom_site_fract_y
_atom_site_fract_z
_atom_site_U_iso_or_equiv
_atom_site_thermal_displace_type
_atom_site_occupancy
_atom_site_calc_flag
_atom_site_refinement_flags
_atom_site_disorder_group
Eu Eu 0.5000 -0.20056(2) 0.2500 0.02809(15) Uani 1 d S .
S1 S 0.27209(7) 0.12223(9) 0.24926(14) 0.0437(4) Uani 1 d . .
S2 S 0.4932(3) 0.3351(2) 0.2768(3) 0.062(2) Uani 0.50 d P .
F1 F 0.2504(3) 0.0131(3) 0.1207(5) 0.093(2) Uani 1 d . .
F2 F 0.2801(3) -0.0083(3) 0.2973(5) 0.094(2) Uani 1 d . .
F3 F 0.1982(3) 0.0263(3) 0.2695(7) 0.103(2) Uani 1 d . .
F4 F 0.4774(6) 0.4511(5) 0.1693(12) 0.068(3) Uani 0.50 d P .
F5 F 0.5424(17) 0.3692(22) 0.1341(25) 0.210(17) Uani 0.50 d P .
F6 F 0.5479(10) 0.4480(13) 0.2748(30) 0.205(16) Uani 0.50 d P .
O1 O 0.4457(2) -0.2829(2) 0.3518(4) 0.0446(10) Uani 1 d . .
O2 O 0.40822(15) -0.1524(2) 0.2603(3) 0.0365(8) Uani 1 d . .
O3 O 0.49650(14) -0.1094(2) 0.1040(3) 0.0317(8) Uani 1 d . .
O4 O 0.4500(2) -0.2457(2) 0.0874(3) 0.0381(9) Uani 1 d . .
O5 O 0.2343(3) 0.1594(3) 0.1750(6) 0.080(2) Uani 1 d . .
O6 O 0.3270(2) 0.1186(4) 0.2058(5) 0.070(2) Uani 1 d . .
O7 O 0.2687(2) 0.1354(3) 0.3749(4) 0.0550(12) Uani 1 d . .
O8 O 0.4517(17) 0.3069(15) 0.1997(35) 0.147(17) Uani 0.50 d P .
O9 O 0.4639(20) 0.3927(20) 0.4023(24) 0.153(13) Uani 0.50 d P .
O10 O 0.5325(14) 0.2947(14) 0.3170(23) 0.075(7) Uani 0.50 d P .
N1 N 0.4070(2) -0.3737(3) 0.4405(5) 0.0495(14) Uani 1 d . .
N2 N 0.3181(2) -0.1621(3) 0.2904(5) 0.0397(11) Uani 1 d . .
N3 N 0.4283(2) -0.0430(2) 0.0335(4) 0.0331(10) Uani 1 d . .
N4 N 0.3752(2) -0.2975(3) 0.0114(5) 0.0397(11) Uani 1 d . .
C1 C 0.4105(3) -0.3061(3) 0.4219(5) 0.0421(14) Uani 1 d . .
C2 C 0.3718(3) -0.2597(4) 0.4868(6) 0.049(2) Uani 1 d . .
H2A H 0.3761(3) -0.2671(4) 0.5741(6) 0.058 Uiso 1 calc R .
H2B H 0.3339(3) -0.2725(4) 0.4646(6) 0.058 Uiso 1 calc R .
C3 C 0.3807(3) -0.1835(4) 0.4591(5) 0.0440(14) Uani 1 d . .
H3A H 0.3565(3) -0.1557(4) 0.5111(5) 0.053 Uiso 1 calc R .
H3B H 0.4189(3) -0.1712(4) 0.4789(5) 0.053 Uiso 1 calc R .
C4 C 0.3694(2) -0.1649(3) 0.3293(5) 0.0334(11) Uani 1 d . .
C5 C 0.4446(4) -0.4210(5) 0.3829(8) 0.074(2) Uani 1 d . .
H5A H 0.4763(14) -0.3953(7) 0.3532(56) 0.111 Uiso 1 calc R .
H5B H 0.4262(9) -0.4439(27) 0.3156(40) 0.111 Uiso 1 calc R .
H5C H 0.4568(23) -0.4558(22) 0.4409(19) 0.111 Uiso 1 calc R .
C6 C 0.3664(4) -0.4036(5) 0.5214(7) 0.069(2) Uani 1 d . .
H6A H 0.3300(5) -0.3861(27) 0.5002(38) 0.103 Uiso 1 calc R .
H6B H 0.3751(16) -0.3906(29) 0.6042(9) 0.103 Uiso 1 calc R .
H6C H 0.3668(19) -0.4540(5) 0.5139(43) 0.103 Uiso 1 calc R .
C7 C 0.3075(3) -0.1535(4) 0.1624(6) 0.051(2) Uani 1 d . .
H7A H 0.3414(6) -0.1406(28) 0.1217(10) 0.076 Uiso 1 calc R .
H7B H 0.2802(17) -0.1171(20) 0.1505(7) 0.076 Uiso 1 calc R .
H7C H 0.2937(22) -0.1970(9) 0.1290(12) 0.076 Uiso 1 calc R .
C8 C 0.2698(3) -0.1711(4) 0.3660(7) 0.052(2) Uani 1 d . .
H8A H 0.2802(5) -0.1657(29) 0.4504(8) 0.078 Uiso 1 calc R .
H8B H 0.2546(14) -0.2173(11) 0.3533(38) 0.078 Uiso 1 calc R .
H8C H 0.2424(9) -0.1363(19) 0.3448(35) 0.078 Uiso 1 calc R .
C9 C 0.4614(2) -0.0977(3) 0.0244(4) 0.0291(10) Uani 1 d . .
C10 C 0.4583(3) -0.1436(3) -0.0857(5) 0.0374(12) Uani 1 d . .
H10A H 0.4925(3) -0.1705(3) -0.0910(5) 0.045 Uiso 1 calc R .
H10B H 0.4561(3) -0.1138(3) -0.1577(5) 0.045 Uiso 1 calc R .
C11 C 0.4094(3) -0.1944(3) -0.0879(5) 0.0403(13) Uani 1 d . .
H11A H 0.3751(3) -0.1681(3) -0.0787(5) 0.048 Uiso 1 calc R .
H11B H 0.4082(3) -0.2179(3) -0.1667(5) 0.048 Uiso 1 calc R .
C12 C 0.4131(2) -0.2479(3) 0.0098(5) 0.0346(12) Uani 1 d . .
C13 C 0.3880(3) -0.0222(4) -0.0554(6) 0.0476(15) Uani 1 d . .
H13A H 0.3874(15) -0.0558(15) -0.1211(23) 0.071 Uiso 1 calc R .
H13B H 0.3975(12) 0.0234(12) -0.0870(34) 0.071 Uiso 1 calc R .
H13C H 0.3519(4) -0.0202(26) -0.0181(12) 0.071 Uiso 1 calc R .
C14 C 0.4315(3) 0.0003(3) 0.1383(5) 0.0415(13) Uani 1 d . .
H14A H 0.4476(18) -0.0259(8) 0.2048(13) 0.062 Uiso 1 calc R .
H14B H 0.3947(3) 0.0156(20) 0.1604(26) 0.062 Uiso 1 calc R .
H14C H 0.4543(16) 0.0406(13) 0.1211(14) 0.062 Uiso 1 calc R .
C15 C 0.3324(3) -0.3042(4) -0.0792(8) 0.058(2) Uani 1 d . .
H15A H 0.3187(18) -0.2583(5) -0.1008(41) 0.087 Uiso 1 calc R .
H15B H 0.3024(12) -0.3321(27) -0.0471(21) 0.087 Uiso 1 calc R .
H15C H 0.3473(7) -0.3268(29) -0.1506(23) 0.087 Uiso 1 calc R .
C16 C 0.3791(3) -0.3524(4) 0.0994(7) 0.056(2) Uani 1 d . .
H16A H 0.4115(13) -0.3451(17) 0.1498(34) 0.084 Uiso 1 calc R .
H16B H 0.3820(24) -0.3969(5) 0.0583(7) 0.084 Uiso 1 calc R .
H16C H 0.3464(11) -0.3522(19) 0.1497(33) 0.084 Uiso 1 calc R .
C17 C 0.2489(3) 0.0340(4) 0.2343(7) 0.059(2) Uani 1 d . .
C18 C 0.5160(7) 0.4107(8) 0.1998(15) 0.060(4) Uani 0.50 d P .

loop_
_atom_type_symbol
_atom_type_description
_atom_type_scat_dispersion_real
_atom_type_scat_dispersion_imag
_atom_type_scat_source
C C 0.0033 0.0016 'International Tables Vol C Tables 4.2.6.8 and 6.1.1.4'
H H 0.0000 0.0000 'International Tables Vol C Tables 4.2.6.8 and 6.1.1.4'
N N 0.0061 0.0033 'International Tables Vol C Tables 4.2.6.8 and 6.1.1.4'
O O 0.0106 0.0060 'International Tables Vol C Tables 4.2.6.8 and 6.1.1.4'
F F 0.0171 0.0103 'International Tables Vol C Tables 4.2.6.8 and 6.1.1.4'
S S 0.1246 0.1234 'International Tables Vol C Tables 4.2.6.8 and 6.1.1.4'
Eu Eu -0.1578 3.6682 'International Tables Vol C Tables 4.2.6.8 and 6.1.1.4'

loop_
_geom_angle_atom_site_label_1
_geom_angle_atom_site_label_2
_geom_angle_atom_site_label_3
_geom_angle
_geom_angle_site_symmetry_1
_geom_angle_site_symmetry_3
_geom_angle_publ_flag
O4 Eu O4 136.4(2) 6_656 . ?
O4 Eu O1 70.9(2) 6_656 . ?
O4 Eu O1 80.06(15) . . ?
O4 Eu O1 80.06(15) 6_656 6_656 ?
O4 Eu O1 70.9(2) . 6_656 ?
O1 Eu O1 95.4(2) . 6_656 ?
O4 Eu O3 74.55(13) 6_656 6_656 ?
O4 Eu O3 144.32(14) . 6_656 ?
O1 Eu O3 100.85(14) . 6_656 ?
O1 Eu O3 143.18(14) 6_656 6_656 ?
O4 Eu O3 144.32(14) 6_656 . ?
O4 Eu O3 74.55(13) . . ?
O1 Eu O3 143.18(14) . . ?
O1 Eu O3 100.85(14) 6_656 . ?
O3 Eu O3 85.5(2) 6_656 . ?
O4 Eu O2 72.60(14) 6_656 6_656 ?
O4 Eu O2 125.70(13) . 6_656 ?
O1 Eu O2 143.14(15) . 6_656 ?
O1 Eu O2 73.4(2) 6_656 6_656 ?
O3 Eu O2 73.77(13) 6_656 6_656 ?
O3 Eu O2 73.57(13) . 6_656 ?
O4 Eu O2 125.70(13) 6_656 . ?
O4 Eu O2 72.60(14) . . ?
O1 Eu O2 73.4(2) . . ?
O1 Eu O2 143.14(15) 6_656 . ?
O3 Eu O2 73.57(13) 6_656 . ?
O3 Eu O2 73.77(13) . . ?
O2 Eu O2 135.0(2) 6_656 . ?
O7 S1 O6 113.5(3) . . ?
O7 S1 O5 115.9(4) . . ?
O6 S1 O5 115.7(4) . . ?
O7 S1 C17 103.9(3) . . ?
O6 S1 C17 102.6(4) . . ?
O5 S1 C17 102.7(4) . . ?
S2 S2 O10 86.4(16) 6_656 . ?
S2 S2 O8 79.9(20) 6_656 . ?
O10 S2 O8 119.5(13) . . ?
S2 S2 O10 65.3(16) 6_656 6_656 ?
O10 S2 O10 103.9(24) . 6_656 ?
O8 S2 O10 19.7(25) . 6_656 ?
S2 S2 O8 72.9(19) 6_656 6_656 ?
O10 S2 O8 19.1(22) . 6_656 ?
O8 S2 O8 127.6(24) . 6_656 ?
O10 S2 O8 108.8(14) 6_656 6_656 ?
S2 S2 C18 103.0(6) 6_656 6_656 ?
O10 S2 C18 128.9(16) . 6_656 ?
O8 S2 C18 111.6(16) . 6_656 ?
O10 S2 C18 125.9(14) 6_656 6_656 ?
O8 S2 C18 117.7(15) 6_656 6_656 ?
S2 S2 F5 151.1(19) 6_656 6_656 ?
O10 S2 F5 117.9(23) . 6_656 ?
O8 S2 F5 98.9(23) . 6_656 ?
O10 S2 F5 118.1(19) 6_656 6_656 ?
O8 S2 F5 125.8(24) 6_656 6_656 ?
C18 S2 F5 50.2(16) 6_656 6_656 ?
S2 S2 C18 55.0(5) 6_656 . ?
O10 S2 C18 114.8(13) . . ?
O8 S2 C18 104.2(15) . . ?
O10 S2 C18 103.3(15) 6_656 . ?
O8 S2 C18 95.7(16) 6_656 . ?
C18 S2 C18 48.3(11) 6_656 . ?
F5 S2 C18 98.2(16) 6_656 . ?
S2 S2 O9 144.6(11) 6_656 . ?
O10 S2 O9 111.7(21) . . ?
O8 S2 O9 113.0(22) . . ?
O10 S2 O9 132.5(19) 6_656 . ?
O8 S2 O9 115.2(21) 6_656 . ?
C18 S2 O9 41.8(13) 6_656 . ?
F5 S2 O9 14.9(21) 6_656 . ?
C18 S2 O9 89.6(13) . . ?
S2 S2 F5 19.9(14) 6_656 . ?
O10 S2 F5 91.3(15) . . ?
O8 S2 F5 94.2(22) . . ?
O10 S2 F5 82.6(20) 6_656 . ?
O8 S2 F5 74.0(19) 6_656 . ?
C18 S2 F5 85.0(12) 6_656 . ?
F5 S2 F5 135.0(26) 6_656 . ?
C18 S2 F5 36.8(12) . . ?
O9 S2 F5 125.5(11) . . ?
F6 F4 C18 107.0(22) 6_656 . ?
F6 F4 C18 54.1(18) 6_656 6_656 ?
C18 F4 C18 53.6(12) . 6_656 ?
O9 F5 C18 77.8(54) 6_656 . ?
O9 F5 S2 127.7(75) 6_656 6_656 ?
C18 F5 S2 65.9(13) . 6_656 ?
O9 F5 S2 124.9(64) 6_656 . ?
C18 F5 S2 57.8(12) . . ?
S2 F5 S2 9.1(5) 6_656 . ?
F4 F6 C18 94.0(19) 6_656 . ?
F4 F6 C18 44.2(13) 6_656 6_656 ?
C18 F6 C18 50.5(12) . 6_656 ?
C1 O1 Eu 158.7(5) . . ?
C4 O2 Eu 131.3(4) . . ?
C9 O3 Eu 129.4(3) . . ?
C12 O4 Eu 156.9(4) . . ?
O10 O8 S2 81.3(68) 6_656 . ?
O10 O8 S2 61.3(65) 6_656 6_656 ?
S2 O8 S2 27.2(7) . 6_656 ?
F5 O9 C18 73.8(45) 6_656 6_656 ?
F5 O9 S2 37.4(56) 6_656 . ?
C18 O9 S2 51.1(12) 6_656 . ?
O8 O10 S2 99.5(64) 6_656 . ?
O8 O10 S2 79.0(60) 6_656 6_656 ?
S2 O10 S2 28.3(6) . 6_656 ?
C1 N1 C5 120.8(6) . . ?
C1 N1 C6 121.9(7) . . ?
C5 N1 C6 117.2(6) . . ?
C4 N2 C7 119.3(5) . . ?
C4 N2 C8 124.9(6) . . ?
C7 N2 C8 115.7(5) . . ?
C9 N3 C14 119.5(5) . . ?
C9 N3 C13 125.3(5) . . ?
C14 N3 C13 115.3(5) . . ?
C12 N4 C16 119.5(5) . . ?
C12 N4 C15 123.5(6) . . ?
C16 N4 C15 116.6(5) . . ?
O1 C1 N1 119.8(7) . . ?
O1 C1 C2 121.8(6) . . ?
N1 C1 C2 118.4(6) . . ?
C1 C2 C3 113.1(5) . . ?
C4 C3 C2 113.5(5) . . ?
O2 C4 N2 120.8(5) . . ?
O2 C4 C3 119.9(5) . . ?
N2 C4 C3 119.3(5) . . ?
O3 C9 N3 120.2(5) . . ?
O3 C9 C10 119.9(5) . . ?
N3 C9 C10 119.8(5) . . ?
C9 C10 C11 114.9(5) . . ?
C12 C11 C10 112.4(5) . . ?
O4 C12 N4 121.1(5) . . ?
O4 C12 C11 121.2(5) . . ?
N4 C12 C11 117.7(5) . . ?
F3 C17 F2 108.5(8) . . ?
F3 C17 F1 106.3(7) . . ?
F2 C17 F1 107.4(6) . . ?
F3 C17 S1 112.2(6) . . ?
F2 C17 S1 110.8(6) . . ?
F1 C17 S1 111.4(6) . . ?
F5 C18 F4 128.0(22) . . ?
F5 C18 O9 28.5(15) . 6_656 ?
F4 C18 O9 102.4(20) . 6_656 ?
F5 C18 F6 113.8(30) . . ?
F4 C18 F6 105.2(15) . . ?
O9 C18 F6 118.1(32) 6_656 . ?
F5 C18 C18 140.2(17) . 6_656 ?
F4 C18 C18 77.9(14) . 6_656 ?
O9 C18 C18 160.6(28) 6_656 6_656 ?
F6 C18 C18 79.9(19) . 6_656 ?
F5 C18 S2 63.9(20) . 6_656 ?
F4 C18 S2 122.2(14) . 6_656 ?
O9 C18 S2 87.1(19) 6_656 6_656 ?
F6 C18 S2 120.0(15) . 6_656 ?
C18 C18 S2 76.8(6) 6_656 6_656 ?
F5 C18 F4 139.3(24) . 6_656 ?
F4 C18 F4 90.8(13) . 6_656 ?
O9 C18 F4 150.0(29) 6_656 6_656 ?
F6 C18 F4 31.9(14) . 6_656 ?
C18 C18 F4 48.5(10) 6_656 6_656 ?
S2 C18 F4 108.7(10) 6_656 6_656 ?
F5 C18 F6 144.6(28) . 6_656 ?
F4 C18 F6 28.9(13) . 6_656 ?
O9 C18 F6 126.8(25) 6_656 6_656 ?
F6 C18 F6 101.1(20) . 6_656 ?
C18 C18 F6 49.5(15) 6_656 6_656 ?
S2 C18 F6 103.9(14) 6_656 6_656 ?
F4 C18 F6 75.3(10) 6_656 6_656 ?
F5 C18 S2 85.4(19) . . ?
F4 C18 S2 113.4(12) . . ?
O9 C18 S2 108.9(20) 6_656 . ?
F6 C18 S2 108.8(14) . . ?
C18 C18 S2 55.0(5) 6_656 . ?
S2 C18 S2 21.9(3) 6_656 . ?
F4 C18 S2 89.6(8) 6_656 . ?
F6 C18 S2 88.8(13) 6_656 . ?

loop_
_geom_bond_atom_site_label_1
_geom_bond_atom_site_label_2
_geom_bond_distance
_geom_bond_site_symmetry_2
_geom_bond_publ_flag
Eu O4 2.353(4) 6_656 ?
Eu O4 2.353(4) . ?
Eu O1 2.370(4) . ?
Eu O1 2.370(4) 6_656 ?
Eu O3 2.403(4) 6_656 ?
Eu O3 2.403(4) . ?
Eu O2 2.437(4) 6_656 ?
Eu O2 2.437(4) . ?
S1 O7 1.427(5) . ?
S1 O6 1.433(5) . ?
S1 O5 1.433(5) . ?
S1 C17 1.809(8) . ?
S2 S2 0.686(8) 6_656 ?
S2 O10 1.32(3) . ?
S2 O8 1.44(3) . ?
S2 O10 1.45(2) 6_656 ?
S2 O8 1.48(4) 6_656 ?
S2 C18 1.50(2) 6_656 ?
S2 F5 1.48(3) 6_656 ?
S2 C18 1.79(2) . ?
S2 O9 1.93(3) . ?
S2 F5 2.11(3) . ?
F1 C17 1.331(9) . ?
F2 C17 1.321(9) . ?
F3 C17 1.311(10) . ?
F4 F6 0.88(3) 6_656 ?
F4 C18 1.27(2) . ?
F4 C18 1.66(2) 6_656 ?
F5 O9 0.63(3) 6_656 ?
F5 C18 1.27(3) . ?
F5 S2 1.48(3) 6_656 ?
F6 F4 0.88(3) 6_656 ?
F6 C18 1.35(3) . ?
F6 C18 1.75(3) 6_656 ?
O1 C1 1.250(8) . ?
O2 C4 1.248(6) . ?
O3 C9 1.254(6) . ?
O4 C12 1.250(7) . ?
O8 O10 0.49(6) 6_656 ?
O8 S2 1.48(4) 6_656 ?
O9 F5 0.63(3) 6_656 ?
O9 C18 1.29(3) 6_656 ?
O10 O8 0.49(6) 6_656 ?
O10 S2 1.45(2) 6_656 ?
N1 C1 1.329(8) . ?
N1 C5 1.452(11) . ?
N1 C6 1.465(9) . ?
N2 C4 1.329(7) . ?
N2 C7 1.460(8) . ?
N2 C8 1.467(8) . ?
N3 C9 1.339(7) . ?
N3 C14 1.441(7) . ?
N3 C13 1.453(7) . ?
N4 C12 1.335(7) . ?
N4 C16 1.450(9) . ?
N4 C15 1.460(9) . ?
C1 C2 1.494(10) . ?
C2 C3 1.524(9) . ?
C3 C4 1.516(8) . ?
C9 C10 1.517(7) . ?
C10 C11 1.550(8) . ?
C11 C12 1.506(8) . ?
C18 O9 1.29(3) 6_656 ?
C18 C18 1.37(3) 6_656 ?
C18 S2 1.50(2) 6_656 ?
C18 F4 1.66(2) 6_656 ?
C18 F6 1.75(3) 6_656 ?

loop_
_geom_torsion_atom_site_label_1
_geom_torsion_atom_site_label_2
_geom_torsion_atom_site_label_3
_geom_torsion_atom_site_label_4
_geom_torsion
_geom_torsion_site_symmetry_1
_geom_torsion_site_symmetry_2
_geom_torsion_site_symmetry_3
_geom_torsion_site_symmetry_4
_geom_torsion_publ_flag
N1 C1 C2 C3 179.1(5) . . . . ?
C1 C2 C3 C4 64.5(7) . . . . ?
C2 C3 C4 N2 73.6(7) . . . . ?
O1 C1 C2 C3 -0.7(8) . . . . ?
C1 C2 C3 C4 64.5(7) . . . . ?
C2 C3 C4 O2 -106.2(6) . . . . ?
N3 C9 C10 C11 -77.3(6) . . . . ?
C9 C10 C11 C12 -65.6(7) . . . . ?
C10 C11 C12 N4 -175.3(5) . . . . ?
O3 C9 C10 C11 105.7(6) . . . . ?
C9 C10 C11 C12 -65.6(7) . . . . ?
C10 C11 C12 O4 5.2(8) . . . . ?
